data_7126412
loop_
_publ_author_name
'Wang, Ya'
'Zhou, Yao'
'Song, Qiuling'

_publ_section_title
;
 [3+1+1] type cyclization of ClCF<sub>2</sub>COONa for the assembly of
 imidazoles and tetrazoles via in situ generated isocyanides.
;
_journal_issue 45
_journal_name_full 'Chemical communications (Cambridge, England)'
_journal_page_first 6106
_journal_page_last 6109
_journal_paper_doi 10.1039/d0cc01919d
_journal_volume 56
_journal_year 2020
_chemical_formula_moiety 'C14 H16 N2 O2'
_chemical_formula_sum 'C14 H16 N2 O2'
_chemical_formula_weight 244.29
_space_group_crystal_system monoclinic
_space_group_IT_number 14
_space_group_name_Hall '-P 2yn'
_space_group_name_H-M_alt 'P 1 21/n 1'
_atom_sites_solution_hydrogens geom
_atom_sites_solution_primary direct
_audit_creation_date 2019-05-21
_audit_creation_method
;
Olex2 1.2
(compiled 2015.01.26 svn.r3150 for OlexSys, GUI svn.r1)
;
_audit_update_record
;
2019-05-22 deposited with the CCDC.	2020-04-20 downloaded from the CCDC.
;
_cell_angle_alpha 90
_cell_angle_beta 96.939(14)
_cell_angle_gamma 90
_cell_formula_units_Z 4
_cell_length_a 8.1279(14)
_cell_length_b 8.6652(15)
_cell_length_c 18.746(2)
_cell_measurement_reflns_used 1072
_cell_measurement_temperature 293(2)
_cell_measurement_theta_max 24.0680
_cell_measurement_theta_min 3.9380
_cell_volume 1310.6(4)
_computing_cell_refinement 'CrysAlisPro 1.171.38.41 (Rigaku OD, 2015)'
_computing_data_collection 'CrysAlisPro 1.171.38.41 (Rigaku OD, 2015)'
_computing_data_reduction 'CrysAlisPro 1.171.38.41 (Rigaku OD, 2015)'
_computing_molecular_graphics 'Olex2 (Dolomanov et al., 2009)'
_computing_publication_material 'Olex2 (Dolomanov et al., 2009)'
_computing_structure_refinement 'ShelXL (Sheldrick, 2008)'
_computing_structure_solution 'ShelXT (Sheldrick, 2015)'
_diffrn_ambient_temperature 293(2)
_diffrn_detector 'CCD plate'
_diffrn_detector_area_resol_mean 16.1213
_diffrn_detector_type Eos
_diffrn_measured_fraction_theta_full 0.984
_diffrn_measured_fraction_theta_max 0.984
_diffrn_measurement_details
;
List of Runs (angles in degrees, time in seconds):

  # Type    Start    End  Width  t~exp~   \w     \q     \k     \f   Frames
#--------------------------------------------------------------------------
  1  \w     -2.00  81.00   1.00    3.00    --   15.49  77.00 -60.00   83
  2  \w    -63.00  43.00   1.00    3.00    --  -16.28   0.00 -60.00  106
  3  \w    -20.00  12.00   1.00    3.00    --  -16.28 -99.00 150.00   32
;
_diffrn_measurement_device 'four-circle diffractometer'
_diffrn_measurement_device_type 'Xcalibur, Eos, Gemini'
_diffrn_measurement_method '\w scans'
_diffrn_orient_matrix_type 'CrysAlisPro convention (1999,Acta A55,543-557)'
_diffrn_orient_matrix_UB_11 -0.0456220000
_diffrn_orient_matrix_UB_12 -0.0576033000
_diffrn_orient_matrix_UB_13 -0.0207379000
_diffrn_orient_matrix_UB_21 -0.0137369000
_diffrn_orient_matrix_UB_22 0.0520988000
_diffrn_orient_matrix_UB_23 -0.0293254000
_diffrn_orient_matrix_UB_31 0.0737795000
_diffrn_orient_matrix_UB_32 -0.0258758000
_diffrn_orient_matrix_UB_33 -0.0128416000
_diffrn_radiation_monochromator graphite
_diffrn_radiation_probe x-ray
_diffrn_radiation_type MoK\a
_diffrn_radiation_wavelength 0.71073
_diffrn_reflns_av_R_equivalents 0.0330
_diffrn_reflns_av_unetI/netI 0.0547
_diffrn_reflns_Laue_measured_fraction_full 0.984
_diffrn_reflns_Laue_measured_fraction_max 0.984
_diffrn_reflns_limit_h_max 9
_diffrn_reflns_limit_h_min -9
_diffrn_reflns_limit_k_max 10
_diffrn_reflns_limit_k_min -8
_diffrn_reflns_limit_l_max 22
_diffrn_reflns_limit_l_min -17
_diffrn_reflns_number 5213
_diffrn_reflns_point_group_measured_fraction_full 0.984
_diffrn_reflns_point_group_measured_fraction_max 0.984
_diffrn_reflns_theta_full 24.996
_diffrn_reflns_theta_max 24.996
_diffrn_reflns_theta_min 3.450
_diffrn_source 'fine-focus sealed X-ray tube'
_diffrn_source_type 'Enhance (Mo) X-ray Source'
_exptl_absorpt_coefficient_mu 0.084
_exptl_absorpt_correction_T_max 1.00000
_exptl_absorpt_correction_T_min 0.64931
_exptl_absorpt_correction_type multi-scan
_exptl_absorpt_process_details
;
CrysAlisPro 1.171.38.41 (Rigaku Oxford Diffraction, 2015)
Empirical absorption correction using spherical harmonics,
 implemented in SCALE3 ABSPACK scaling algorithm.
;
_exptl_crystal_density_diffrn 1.238
_exptl_crystal_description block
_exptl_crystal_F_000 520
_refine_diff_density_max 0.354
_refine_diff_density_min -0.308
_refine_diff_density_rms 0.054
_refine_ls_extinction_method none
_refine_ls_goodness_of_fit_ref 1.112
_refine_ls_hydrogen_treatment constr
_refine_ls_matrix_type full
_refine_ls_number_parameters 166
_refine_ls_number_reflns 2276
_refine_ls_number_restraints 0
_refine_ls_restrained_S_all 1.112
_refine_ls_R_factor_all 0.1216
_refine_ls_R_factor_gt 0.0743
_refine_ls_shift/su_max 0.001
_refine_ls_shift/su_mean 0.000
_refine_ls_structure_factor_coef Fsqd
_refine_ls_weighting_details 'w=1/[\s^2^(Fo^2^)+(0.1000P)^2^] where P=(Fo^2^+2Fc^2^)/3'
_refine_ls_weighting_scheme calc
_refine_ls_wR_factor_gt 0.1881
_refine_ls_wR_factor_ref 0.2180
_reflns_Friedel_coverage 0.000
_reflns_number_gt 1333
_reflns_number_total 2276
_reflns_threshold_expression 'I > 2\s(I)'
_cod_data_source_file d0cc01919d2.cif
_cod_data_source_block exp_6812
_cod_depositor_comments 'Adding full bibliography for 7126410--7126412.cif.'
_cod_database_code 7126412
_shelx_space_group_comment
;
The symmetry employed for this shelxl refinement is uniquely defined
by the following loop, which should always be used as a source of
symmetry information in preference to the above space-group names.
They are only intended as comments.
;
_reflns_odcompleteness_completeness 96.89
_reflns_odcompleteness_iscentric 1
_reflns_odcompleteness_theta 26.32
_olex2_refinement_description
;
1. Fixed Uiso
 At 1.2 times of:
  All C(H) groups, All C(H,H) groups
 At 1.5 times of:
  All C(H,H,H) groups
2.a Secondary CH2 refined with riding coordinates:
 C00H(H00J,H00K)
2.b Aromatic/amide H refined with riding coordinates:
 C007(H007), C008(H008), C00B(H00B), C00D(H00D), C00E(H00E)
2.c Idealised Me refined as rotating group:
 C00F(H00A,H00C,H00F), C00G(H00G,H00H,H00I), C00I(H00L,H00M,H00N)
;
_shelx_shelxl_version_number 2014/7
_olex2_submission_special_instructions 'No special instructions were received'
_oxdiff_exptl_absorpt_empirical_details
;
Empirical correction (ABSPACK) includes:
- Absorption correction using spherical harmonics
- Frame scaling
;
_oxdiff_exptl_absorpt_empirical_full_max 1.463
_oxdiff_exptl_absorpt_empirical_full_min 0.703

loop_
_space_group_symop_operation_xyz
'x, y, z'
'-x+1/2, y+1/2, -z+1/2'
'-x, -y, -z'
'x-1/2, -y-1/2, z-1/2'

loop_
_atom_site_label
_atom_site_type_symbol
_atom_site_fract_x
_atom_site_fract_y
_atom_site_fract_z
_atom_site_U_iso_or_equiv
_atom_site_adp_type
_atom_site_occupancy
_atom_site_site_symmetry_order
_atom_site_calc_flag
_atom_site_refinement_flags_posn
_atom_site_refinement_flags_adp
_atom_site_refinement_flags_occupancy
_atom_site_disorder_assembly
_atom_site_disorder_group
O001 O 0.4887(3) 0.3104(3) 0.30372(12) 0.0774(8) Uani 1 1 d . . . . .
N002 N 0.6857(3) 0.7695(3) 0.38328(11) 0.0538(7) Uani 1 1 d . . . . .
O003 O 0.4313(4) 0.3602(3) 0.41408(13) 0.0952(9) Uani 1 1 d . . . . .
N004 N 0.6500(4) 0.5926(3) 0.29724(13) 0.0759(9) Uani 1 1 d . . . . .
C005 C 0.7362(3) 0.9099(4) 0.42030(14) 0.0529(8) Uani 1 1 d . . . . .
C006 C 0.5789(4) 0.5437(4) 0.35580(14) 0.0565(8) Uani 1 1 d . . . . .
C007 C 0.6017(4) 0.6507(4) 0.40886(14) 0.0560(8) Uani 1 1 d . . . . .
H007 H 0.5664 0.6438 0.4541 0.067 Uiso 1 1 calc R . . . .
C008 C 0.8183(4) 1.0229(4) 0.38706(15) 0.0614(9) Uani 1 1 d . . . . .
H008 H 0.8420 1.0077 0.3403 0.074 Uiso 1 1 calc R . . . .
C009 C 0.4936(4) 0.3980(4) 0.36148(16) 0.0652(9) Uani 1 1 d . . . . .
C00A C 0.8663(4) 1.1596(4) 0.42264(17) 0.0631(9) Uani 1 1 d . . . . .
C00B C 0.7026(4) 0.9323(4) 0.48935(16) 0.0679(9) Uani 1 1 d . . . . .
H00B H 0.6476 0.8566 0.5125 0.081 Uiso 1 1 calc R . . . .
C00C C 0.8303(4) 1.1826(4) 0.49180(17) 0.0656(9) Uani 1 1 d . . . . .
C00D C 0.7116(5) 0.7274(4) 0.31550(16) 0.0761(11) Uani 1 1 d . . . . .
H00D H 0.7673 0.7886 0.2855 0.091 Uiso 1 1 calc R . . . .
C00E C 0.7508(4) 1.0677(4) 0.52425(17) 0.0763(11) Uani 1 1 d . . . . .
H00E H 0.7286 1.0815 0.5714 0.092 Uiso 1 1 calc R . . . .
C00F C 0.9579(5) 1.2798(5) 0.3845(2) 0.0874(12) Uani 1 1 d . . . . .
H00A H 0.9733 1.2431 0.3374 0.131 Uiso 1 1 calc GR . . . .
H00C H 1.0640 1.2990 0.4115 0.131 Uiso 1 1 calc GR . . . .
H00F H 0.8948 1.3736 0.3803 0.131 Uiso 1 1 calc GR . . . .
C00G C 0.8772(5) 1.3302(4) 0.5315(2) 0.0909(12) Uani 1 1 d . . . . .
H00G H 0.9950 1.3444 0.5350 0.136 Uiso 1 1 calc GR . . . .
H00H H 0.8439 1.3249 0.5789 0.136 Uiso 1 1 calc GR . . . .
H00I H 0.8226 1.4156 0.5060 0.136 Uiso 1 1 calc GR . . . .
C00H C 0.4060(6) 0.1617(5) 0.3084(2) 0.1034(14) Uani 1 1 d . . . . .
H00J H 0.4723 0.0970 0.3429 0.124 Uiso 1 1 calc R . . . .
H00K H 0.2995 0.1780 0.3256 0.124 Uiso 1 1 calc R . . . .
C00I C 0.3824(11) 0.0882(8) 0.2445(3) 0.195(4) Uani 1 1 d . . . . .
H00L H 0.3112 0.1491 0.2109 0.292 Uiso 1 1 calc GR . . . .
H00M H 0.3319 -0.0103 0.2505 0.292 Uiso 1 1 calc GR . . . .
H00N H 0.4872 0.0737 0.2267 0.292 Uiso 1 1 calc GR . . . .

loop_
_atom_site_aniso_label
_atom_site_aniso_U_11
_atom_site_aniso_U_22
_atom_site_aniso_U_33
_atom_site_aniso_U_23
_atom_site_aniso_U_13
_atom_site_aniso_U_12
O001 0.1080(18) 0.0600(17) 0.0666(14) -0.0136(11) 0.0200(12) -0.0149(14)
N002 0.0604(15) 0.0557(18) 0.0466(13) 0.0035(11) 0.0110(11) -0.0053(13)
O003 0.137(2) 0.083(2) 0.0723(15) -0.0065(13) 0.0415(15) -0.0427(16)
N004 0.111(2) 0.066(2) 0.0552(15) -0.0082(14) 0.0307(15) -0.0177(17)
C005 0.0534(16) 0.051(2) 0.0550(17) 0.0049(14) 0.0078(13) -0.0049(15)
C006 0.0710(19) 0.052(2) 0.0477(16) 0.0055(14) 0.0112(13) -0.0021(16)
C007 0.0681(19) 0.056(2) 0.0460(15) 0.0015(14) 0.0149(13) -0.0092(16)
C008 0.0644(18) 0.066(2) 0.0547(16) 0.0070(15) 0.0098(14) -0.0086(17)
C009 0.084(2) 0.057(2) 0.0545(18) -0.0013(15) 0.0092(16) -0.0057(18)
C00A 0.0591(19) 0.059(2) 0.070(2) 0.0092(16) 0.0052(15) -0.0055(16)
C00B 0.091(2) 0.058(2) 0.0566(18) 0.0051(15) 0.0190(16) -0.0161(19)
C00C 0.073(2) 0.060(2) 0.063(2) 0.0022(15) 0.0045(16) -0.0058(18)
C00D 0.109(3) 0.070(3) 0.0546(19) -0.0040(17) 0.0324(18) -0.018(2)
C00E 0.102(3) 0.068(3) 0.0604(19) -0.0053(17) 0.0166(18) -0.020(2)
C00F 0.101(3) 0.074(3) 0.090(2) 0.005(2) 0.020(2) -0.023(2)
C00G 0.113(3) 0.068(3) 0.092(3) -0.010(2) 0.012(2) -0.020(2)
C00H 0.137(4) 0.072(3) 0.101(3) -0.017(2) 0.011(3) -0.032(3)
C00I 0.291(9) 0.164(7) 0.134(5) -0.052(5) 0.044(5) -0.118(6)

loop_
_atom_type_symbol
_atom_type_description
_atom_type_scat_dispersion_real
_atom_type_scat_dispersion_imag
_atom_type_scat_source
C C 0.0033 0.0016 'International Tables Vol C Tables 4.2.6.8 and 6.1.1.4'
H H 0.0000 0.0000 'International Tables Vol C Tables 4.2.6.8 and 6.1.1.4'
N N 0.0061 0.0033 'International Tables Vol C Tables 4.2.6.8 and 6.1.1.4'
O O 0.0106 0.0060 'International Tables Vol C Tables 4.2.6.8 and 6.1.1.4'

loop_
_geom_angle_atom_site_label_1
_geom_angle_atom_site_label_2
_geom_angle_atom_site_label_3
_geom_angle
_geom_angle_site_symmetry_1
_geom_angle_site_symmetry_3
_geom_angle_publ_flag
C009 O001 C00H 115.3(3) . . ?
C007 N002 C005 126.8(2) . . ?
C007 N002 C00D 105.5(3) . . ?
C00D N002 C005 127.6(3) . . ?
C00D N004 C006 104.7(2) . . ?
C008 C005 N002 120.7(3) . . ?
C00B C005 N002 120.0(3) . . ?
C00B C005 C008 119.4(3) . . ?
N004 C006 C009 125.4(3) . . ?
C007 C006 N004 110.1(3) . . ?
C007 C006 C009 124.4(3) . . ?
N002 C007 C006 106.8(2) . . ?
N002 C007 H007 126.6 . . ?
C006 C007 H007 126.6 . . ?
C005 C008 H008 119.6 . . ?
C005 C008 C00A 120.8(3) . . ?
C00A C008 H008 119.6 . . ?
O001 C009 C006 114.1(3) . . ?
O003 C009 O001 122.7(3) . . ?
O003 C009 C006 123.2(3) . . ?
C008 C00A C00F 119.1(3) . . ?
C00C C00A C008 119.7(3) . . ?
C00C C00A C00F 121.3(3) . . ?
C005 C00B H00B 120.2 . . ?
C005 C00B C00E 119.5(3) . . ?
C00E C00B H00B 120.2 . . ?
C00A C00C C00G 121.2(3) . . ?
C00E C00C C00A 118.6(3) . . ?
C00E C00C C00G 120.2(3) . . ?
N002 C00D H00D 123.6 . . ?
N004 C00D N002 112.8(3) . . ?
N004 C00D H00D 123.6 . . ?
C00B C00E H00E 119.0 . . ?
C00C C00E C00B 122.1(3) . . ?
C00C C00E H00E 119.0 . . ?
C00A C00F H00A 109.5 . . ?
C00A C00F H00C 109.5 . . ?
C00A C00F H00F 109.5 . . ?
H00A C00F H00C 109.5 . . ?
H00A C00F H00F 109.5 . . ?
H00C C00F H00F 109.5 . . ?
C00C C00G H00G 109.5 . . ?
C00C C00G H00H 109.5 . . ?
C00C C00G H00I 109.5 . . ?
H00G C00G H00H 109.5 . . ?
H00G C00G H00I 109.5 . . ?
H00H C00G H00I 109.5 . . ?
O001 C00H H00J 109.1 . . ?
O001 C00H H00K 109.1 . . ?
H00J C00H H00K 107.9 . . ?
C00I C00H O001 112.4(4) . . ?
C00I C00H H00J 109.1 . . ?
C00I C00H H00K 109.1 . . ?
C00H C00I H00L 109.5 . . ?
C00H C00I H00M 109.5 . . ?
C00H C00I H00N 109.5 . . ?
H00L C00I H00M 109.5 . . ?
H00L C00I H00N 109.5 . . ?
H00M C00I H00N 109.5 . . ?

loop_
_geom_bond_atom_site_label_1
_geom_bond_atom_site_label_2
_geom_bond_distance
_geom_bond_site_symmetry_2
_geom_bond_publ_flag
O001 C009 1.319(4) . ?
O001 C00H 1.460(4) . ?
N002 C005 1.436(4) . ?
N002 C007 1.355(4) . ?
N002 C00D 1.362(4) . ?
O003 C009 1.207(4) . ?
N004 C006 1.368(4) . ?
N004 C00D 1.301(4) . ?
C005 C008 1.376(4) . ?
C005 C00B 1.369(4) . ?
C006 C007 1.356(4) . ?
C006 C009 1.451(5) . ?
C007 H007 0.9300 . ?
C008 H008 0.9300 . ?
C008 C00A 1.392(4) . ?
C00A C00C 1.378(4) . ?
C00A C00F 1.510(5) . ?
C00B H00B 0.9300 . ?
C00B C00E 1.377(5) . ?
C00C C00E 1.369(5) . ?
C00C C00G 1.506(5) . ?
C00D H00D 0.9300 . ?
C00E H00E 0.9300 . ?
C00F H00A 0.9600 . ?
C00F H00C 0.9600 . ?
C00F H00F 0.9600 . ?
C00G H00G 0.9600 . ?
C00G H00H 0.9600 . ?
C00G H00I 0.9600 . ?
C00H H00J 0.9700 . ?
C00H H00K 0.9700 . ?
C00H C00I 1.349(6) . ?
C00I H00L 0.9600 . ?
C00I H00M 0.9600 . ?
C00I H00N 0.9600 . ?
